data_4061336
loop_
_publ_author_name
'Zhang, Yuetao'
'Mu, Ying'
'Lv, Chunsheng'
'Li, Guanghua'
'Xu, Jiansheng'
'Zhang, Yanrong'
'Zhu, Dongsheng'
'Feng, Shouhua'

_publ_section_title
;
 Constrained Geometry Tetramethylcyclopentadienyl-phenoxytitanium
 Dichlorides: Template Synthesis, Structures and Catalytic
 Properties for Ethylene Polymerization
;
_journal_name_full Organometallics
_journal_paper_doi 10.1021/om0306022
_journal_year 2004
_chemical_formula_moiety 'C21 H20 Cl2 O Ti'
_chemical_formula_sum 'C21 H20 Cl2 O Ti'
_chemical_formula_weight 407.17
_space_group_IT_number 33
_symmetry_cell_setting orthorhombic
_symmetry_space_group_name_Hall 'P 2c -2n'
_symmetry_space_group_name_H-M 'P n a 21'
_cell_angle_alpha 90.00
_cell_angle_beta 90.00
_cell_angle_gamma 90.00
_cell_formula_units_Z 4
_cell_length_a 19.691(2)
_cell_length_b 11.4221(13)
_cell_length_c 8.9263(10)
_cell_measurement_temperature 293(2)
_cell_volume 2007.7(4)
_diffrn_ambient_temperature 293(2)
_exptl_crystal_density_diffrn 1.347
_cod_depositor_comments
;
The following automatic conversions were performed:
'_symmetry_cell_setting' value 'Orthorhombic' changed to 'orthorhombic'
according to '/home/saulius/struct/CIF-dictionaries/cif_core.dic'
dictionary named 'cif_core.dic' version 2.4.1 from 2010-06-29.

Automatic conversion script
Id: cif_fix_enum 1527 2010-12-29 10:47:43Z saulius 
;
_cod_database_code 4061336

loop_
_symmetry_equiv_pos_as_xyz
'x, y, z'
'-x, -y, z+1/2'
'x+1/2, -y+1/2, z'
'-x+1/2, y+1/2, z+1/2'

loop_
_atom_site_label
_atom_site_type_symbol
_atom_site_fract_x
_atom_site_fract_y
_atom_site_fract_z
_atom_site_U_iso_or_equiv
_atom_site_adp_type
_atom_site_occupancy
_atom_site_symmetry_multiplicity
_atom_site_calc_flag
_atom_site_refinement_flags
_atom_site_disorder_assembly
_atom_site_disorder_group
Ti1 Ti 0.82532(3) 0.35143(4) 0.53717(7) 0.04256(16) Uani 1 1 d . . .
Cl1 Cl 0.76738(5) 0.19056(8) 0.60732(13) 0.0662(3) Uani 1 1 d . . .
Cl2 Cl 0.77121(5) 0.41586(9) 0.32981(10) 0.0651(3) Uani 1 1 d . . .
O1 O 0.90724(10) 0.29807(18) 0.4661(2) 0.0461(5) Uani 1 1 d . . .
C1 C 0.90438(16) 0.4597(3) 0.6653(3) 0.0424(7) Uani 1 1 d . . .
C2 C 0.86818(16) 0.3938(3) 0.7732(4) 0.0486(8) Uani 1 1 d . . .
C3 C 0.80072(18) 0.4348(3) 0.7748(4) 0.0521(8) Uani 1 1 d . . .
C4 C 0.79403(17) 0.5250(3) 0.6685(4) 0.0524(8) Uani 1 1 d . . .
C5 C 0.85918(16) 0.5424(3) 0.6004(4) 0.0469(7) Uani 1 1 d . . .
C6 C 0.97247(15) 0.4277(2) 0.6065(4) 0.0420(7) Uani 1 1 d . . .
C7 C 0.97141(15) 0.3385(3) 0.4992(3) 0.0412(8) Uani 1 1 d . . .
C8 C 1.02975(15) 0.2943(3) 0.4326(3) 0.0432(7) Uani 1 1 d . . .
C9 C 1.09096(16) 0.3469(3) 0.4780(4) 0.0494(8) Uani 1 1 d . . .
H9 H 1.1314 0.3209 0.4358 0.080 Uiso 1 1 calc . . .
C10 C 1.09311(17) 0.4355(3) 0.5828(4) 0.0562(9) Uani 1 1 d . . .
H10 H 1.1347 0.4678 0.6101 0.080 Uiso 1 1 calc . . .
C11 C 1.03379(17) 0.4768(3) 0.6477(4) 0.0536(9) Uani 1 1 d . . .
H11 H 1.0353 0.5368 0.7181 0.080 Uiso 1 1 calc . . .
C12 C 1.03055(15) 0.1980(3) 0.3212(4) 0.0452(8) Uani 1 1 d . . .
C13 C 0.97857(19) 0.1774(3) 0.2195(4) 0.0576(9) Uani 1 1 d . . .
H13 H 0.9402 0.2249 0.2217 0.080 Uiso 1 1 calc . . .
C14 C 0.9821(2) 0.0895(4) 0.1163(5) 0.0773(11) Uani 1 1 d . . .
H14 H 0.9465 0.0778 0.0495 0.080 Uiso 1 1 calc . . .
C15 C 1.0388(2) 0.0173(4) 0.1109(6) 0.0842(13) Uani 1 1 d . . .
H15 H 1.0413 -0.0430 0.0412 0.080 Uiso 1 1 calc . . .
C16 C 1.0906(2) 0.0359(4) 0.2085(5) 0.0739(12) Uani 1 1 d . . .
H16 H 1.1292 -0.0107 0.2035 0.080 Uiso 1 1 calc . . .
C17 C 1.08653(17) 0.1224(3) 0.3139(5) 0.0594(9) Uani 1 1 d . . .
H17 H 1.1217 0.1313 0.3824 0.080 Uiso 1 1 calc . . .
C18 C 0.8969(2) 0.2956(3) 0.8662(4) 0.0641(10) Uani 1 1 d . . .
H18A H 0.9440 0.2851 0.8423 0.080 Uiso 1 1 calc . . .
H18B H 0.8726 0.2246 0.8449 0.080 Uiso 1 1 calc . . .
H18C H 0.8923 0.3143 0.9705 0.080 Uiso 1 1 calc . . .
C19 C 0.7449(2) 0.3949(4) 0.8792(5) 0.0770(13) Uani 1 1 d . . .
H19A H 0.7039 0.4366 0.8565 0.080 Uiso 1 1 calc . . .
H19B H 0.7580 0.4104 0.9809 0.080 Uiso 1 1 calc . . .
H19C H 0.7375 0.3125 0.8664 0.080 Uiso 1 1 calc . . .
C20 C 0.7322(2) 0.5963(4) 0.6362(5) 0.0732(11) Uani 1 1 d . . .
H20A H 0.6948 0.5677 0.6949 0.080 Uiso 1 1 calc . . .
H20B H 0.7211 0.5904 0.5317 0.080 Uiso 1 1 calc . . .
H20C H 0.7407 0.6767 0.6612 0.080 Uiso 1 1 calc . . .
C21 C 0.8771(2) 0.6338(3) 0.4872(4) 0.0634(10) Uani 1 1 d . . .
H21A H 0.9241 0.6260 0.4602 0.080 Uiso 1 1 calc . . .
H21B H 0.8695 0.7101 0.5291 0.080 Uiso 1 1 calc . . .
H21C H 0.8494 0.6239 0.3997 0.080 Uiso 1 1 calc . . .

loop_
_atom_site_aniso_label
_atom_site_aniso_U_11
_atom_site_aniso_U_22
_atom_site_aniso_U_33
_atom_site_aniso_U_23
_atom_site_aniso_U_13
_atom_site_aniso_U_12
Ti1 0.0364(3) 0.0418(3) 0.0495(3) 0.0000(3) -0.0016(3) 0.0012(2)
Cl1 0.0568(5) 0.0517(5) 0.0902(7) 0.0095(5) -0.0027(5) -0.0130(4)
Cl2 0.0579(6) 0.0753(6) 0.0621(6) 0.0128(5) -0.0145(4) -0.0008(4)
O1 0.0384(12) 0.0462(12) 0.0536(12) -0.0112(10) -0.0059(10) 0.0010(10)
C1 0.0477(19) 0.0382(17) 0.0413(16) -0.0091(14) -0.0043(14) -0.0032(14)
C2 0.056(2) 0.0464(19) 0.0439(18) 0.0001(16) -0.0012(16) 0.0003(16)
C3 0.056(2) 0.0472(19) 0.0527(19) -0.0031(17) 0.0088(17) 0.0017(16)
C4 0.054(2) 0.0462(19) 0.057(2) -0.0054(17) 0.0074(17) 0.0084(16)
C5 0.056(2) 0.0373(16) 0.0471(16) -0.0014(15) 0.0017(16) 0.0002(14)
C6 0.0432(18) 0.0402(17) 0.0426(15) 0.0018(15) -0.0075(15) -0.0018(13)
C7 0.0379(18) 0.0392(17) 0.047(2) 0.0042(14) -0.0105(13) 0.0011(13)
C8 0.0405(17) 0.0449(17) 0.0440(19) 0.0033(15) -0.0039(14) 0.0032(14)
C9 0.0367(18) 0.057(2) 0.0543(19) 0.0001(18) -0.0051(15) -0.0031(15)
C10 0.044(2) 0.066(2) 0.059(2) 0.0015(18) -0.0099(16) -0.0142(15)
C11 0.057(2) 0.0519(19) 0.052(2) -0.0042(16) -0.0076(16) -0.0080(16)
C12 0.0416(18) 0.0445(18) 0.0496(18) 0.0004(16) 0.0014(16) 0.0047(13)
C13 0.058(2) 0.060(2) 0.055(2) -0.0121(18) -0.0130(18) 0.0118(16)
C14 0.074(3) 0.082(3) 0.076(3) -0.022(3) -0.014(2) 0.007(2)
C15 0.096(3) 0.072(3) 0.084(3) -0.028(3) 0.005(3) 0.009(2)
C16 0.066(3) 0.066(3) 0.090(3) -0.012(2) 0.004(2) 0.019(2)
C17 0.048(2) 0.066(2) 0.065(2) -0.002(2) -0.0031(17) 0.0115(17)
C18 0.074(3) 0.058(2) 0.060(2) 0.0075(19) -0.0120(19) 0.0040(18)
C19 0.089(3) 0.072(3) 0.070(3) 0.009(2) 0.029(2) 0.002(2)
C20 0.072(3) 0.062(2) 0.085(3) 0.003(2) 0.011(2) 0.026(2)
C21 0.079(3) 0.048(2) 0.063(2) 0.0060(17) 0.0051(19) 0.0040(18)

loop_
_geom_bond_atom_site_label_1
_geom_bond_atom_site_label_2
_geom_bond_distance
_geom_bond_site_symmetry_2
_geom_bond_publ_flag
Ti1 O1 1.837(2) . ?
Ti1 Cl1 2.2518(10) . ?
Ti1 Cl2 2.2590(11) . ?
Ti1 C1 2.294(3) . ?
Ti1 C2 2.321(3) . ?
Ti1 C5 2.350(3) . ?
Ti1 C3 2.375(3) . ?
Ti1 C4 2.384(3) . ?
O1 C7 1.377(3) . ?
C1 C2 1.415(4) . ?
C1 C5 1.421(4) . ?
C1 C6 1.485(4) . ?
C2 C3 1.408(5) . ?
C2 C18 1.506(5) . ?
C3 C4 1.407(5) . ?
C3 C19 1.511(5) . ?
C4 C5 1.433(5) . ?
C4 C20 1.493(5) . ?
C5 C21 1.495(5) . ?
C6 C11 1.381(4) . ?
C6 C7 1.399(4) . ?
C7 C8 1.388(4) . ?
C8 C9 1.406(4) . ?
C8 C12 1.484(5) . ?
C9 C10 1.379(5) . ?
C9 H9 0.9300 . ?
C10 C11 1.387(5) . ?
C10 H10 0.9300 . ?
C11 H11 0.9300 . ?
C12 C13 1.388(5) . ?
C12 C17 1.402(5) . ?
C13 C14 1.365(5) . ?
C13 H13 0.9300 . ?
C14 C15 1.388(6) . ?
C14 H14 0.9300 . ?
C15 C16 1.357(6) . ?
C15 H15 0.9300 . ?
C16 C17 1.367(5) . ?
C16 H16 0.9300 . ?
C17 H17 0.9300 . ?
C18 H18A 0.9600 . ?
C18 H18B 0.9600 . ?
C18 H18C 0.9600 . ?
C19 H19A 0.9600 . ?
C19 H19B 0.9600 . ?
C19 H19C 0.9600 . ?
C20 H20A 0.9600 . ?
C20 H20B 0.9600 . ?
C20 H20C 0.9600 . ?
C21 H21A 0.9600 . ?
C21 H21B 0.9600 . ?
C21 H21C 0.9600 . ?
